data_8101999
loop_
_publ_author_name
'Luo, Y.-H.'
'Hu, X.-J.'
'Liu, J.-K.'
'Zhang, H.'
'Li, Y.'
'Yang, H.-J.'
'Wang, R.-J.'

_publ_section_title
;
Crystal structure of 5,11,17,23-tetrabromo-25,27-dihydroxy-26,28-dimethoxycalix
[4]arene, C~30~H~24~Br~4~O~4~
;
_journal_issue 3
_journal_name_full 'Zeitschrift f\"ur Kristallographie - New Crystal Structures'
_journal_page_first 327
_journal_page_last 328
_journal_volume 221
_journal_year 2006
_chemical_formula_moiety 'C30 H24 Br4 O4'
_chemical_formula_sum 'C30 H24 Br4 O4'
_chemical_formula_weight 768.13
_chemical_name_systematic
;
 5,11,17,23-tetrabromo-25,27-dihydroxy-26,28-dimethoxycalix[4]arene
;
_space_group_IT_number 14
_symmetry_cell_setting monoclinic
_symmetry_space_group_name_Hall '-P 2ybc'
_symmetry_space_group_name_H-M 'P 1 21/c 1'
_atom_sites_solution_hydrogens geom
_atom_sites_solution_primary direct
_atom_sites_solution_secondary difmap
_audit_creation_method SHELXTL-97
_cell_angle_alpha 90.00
_cell_angle_beta 110.310(14)
_cell_angle_gamma 90.00
_cell_formula_units_Z 4
_cell_length_a 9.8096(14)
_cell_length_b 27.121(6)
_cell_length_c 11.410(3)
_cell_measurement_reflns_used 40
_cell_measurement_temperature 295(2)
_cell_measurement_theta_max 12.51
_cell_measurement_theta_min 2.97
_cell_volume 2846.9(11)
_computing_cell_refinement 'XSCANS (Bruker, 1997)'
_computing_data_collection 'XSCANS (Bruker, 1997)'
_computing_data_reduction 'XSCANS (Bruker, 1997)'
_computing_molecular_graphics 'SHELXTL (Bruker, 1997)'
_computing_publication_material 'SHELXTL (Bruker, 1997)'
_computing_structure_refinement 'SHELXTL (Bruker, 1997)'
_computing_structure_solution 'SHELXTL (Bruker, 1997)'
_diffrn_ambient_temperature 293(2)
_diffrn_measured_fraction_theta_full 1.000
_diffrn_measured_fraction_theta_max 1.000
_diffrn_measurement_device_type 'Bruker P4'
_diffrn_measurement_method omega
_diffrn_radiation_monochromator graphite
_diffrn_radiation_source 'fine-focus sealed tube'
_diffrn_radiation_type MoK\a
_diffrn_radiation_wavelength 0.71073
_diffrn_reflns_av_R_equivalents 0.0750
_diffrn_reflns_av_sigmaI/netI 0.1946
_diffrn_reflns_limit_h_max 11
_diffrn_reflns_limit_h_min -1
_diffrn_reflns_limit_k_max 32
_diffrn_reflns_limit_k_min -1
_diffrn_reflns_limit_l_max 13
_diffrn_reflns_limit_l_min -13
_diffrn_reflns_number 6240
_diffrn_reflns_theta_full 25.00
_diffrn_reflns_theta_max 25.00
_diffrn_reflns_theta_min 2.05
_diffrn_standards_decay_% 0
_diffrn_standards_interval_count 97
_diffrn_standards_number 0
_exptl_absorpt_coefficient_mu 5.689
_exptl_absorpt_correction_T_max 0.3592
_exptl_absorpt_correction_T_min 0.2399
_exptl_absorpt_correction_type empirical
_exptl_absorpt_process_details 'North, et al., 1968'
_exptl_crystal_colour green
_exptl_crystal_density_diffrn 1.792
_exptl_crystal_density_method 'not measured'
_exptl_crystal_description prism
_exptl_crystal_F_000 1504
_exptl_crystal_size_max 0.2
_exptl_crystal_size_mid 0.2
_exptl_crystal_size_min 0.1
_refine_diff_density_max 0.645
_refine_diff_density_min -0.545
_refine_diff_density_rms 0.108
_refine_ls_extinction_method none
_refine_ls_goodness_of_fit_ref 0.953
_refine_ls_hydrogen_treatment constr
_refine_ls_matrix_type full
_refine_ls_number_parameters 345
_refine_ls_number_reflns 5024
_refine_ls_number_restraints 0
_refine_ls_restrained_S_all 0.953
_refine_ls_R_factor_all 0.2429
_refine_ls_R_factor_gt 0.0680
_refine_ls_shift/su_max 0.040
_refine_ls_shift/su_mean 0.008
_refine_ls_structure_factor_coef Fsqd
_refine_ls_weighting_details 'calc w=1/[\s^2^(Fo^2^)+(0.001P)^2^] where P=(Fo^2^+2Fc^2^)/3'
_refine_ls_weighting_scheme calc
_refine_ls_wR_factor_gt 0.1021
_refine_ls_wR_factor_ref 0.1263
_reflns_number_gt 1519
_reflns_number_total 5024
_reflns_threshold_expression I>2sigma(I)
_cod_data_source_file 1267-1812.cff
_cod_data_source_block mnphso4
_cod_depositor_comments
;
The following automatic conversions were performed:
'_symmetry_cell_setting' value 'Monoclinic' changed to 'monoclinic'
according to '/home/saulius/struct/CIF-dictionaries/cif_core.dic'
dictionary named 'cif_core.dic' version 2.4.1 from 2010-06-29.

Automatic conversion script
Id: cif_fix_enum 1555 2011-01-17 13:19:09Z saulius 
;
_cod_original_cell_volume 2847.0(10)
_cod_original_sg_symbol_H-M P12(1)/c1
_cod_database_code 8101999

loop_
_symmetry_equiv_pos_as_xyz
'x, y, z'
'-x, y+1/2, -z+1/2'
'-x, -y, -z'
'x, -y-1/2, z-1/2'

loop_
_atom_site_label
_atom_site_type_symbol
_atom_site_fract_x
_atom_site_fract_y
_atom_site_fract_z
_atom_site_U_iso_or_equiv
_atom_site_adp_type
_atom_site_occupancy
_atom_site_symmetry_multiplicity
_atom_site_Wyckoff_symbol
_atom_site_calc_flag
_atom_site_refinement_flags
_atom_site_disorder_assembly
_atom_site_disorder_group
Br1 Br 0.48849(5) 1.074648(17) 1.13317(4) 0.08170(19) Uani 1 4 e d . . .
Br2 Br 0.33281(6) 1.042007(19) 0.43339(5) 0.1010(2) Uani 1 4 e d . . .
Br3 Br 0.79851(5) 0.828309(19) 0.66163(5) 0.1012(2) Uani 1 4 e d . . .
Br4 Br 0.86503(6) 0.84679(2) 1.31766(5) 0.1377(3) Uani 1 4 e d . . .
O1 O 0.0738(2) 0.90848(9) 0.9104(2) 0.0725(10) Uani 1 4 e d . . .
O2 O 0.0962(2) 0.88850(9) 0.6937(2) 0.0761(11) Uani 1 4 e d . . .
H2A H 0.0428 0.8695 0.6421 0.091 Uiso 1 4 e calc R . .
O3 O 0.2252(2) 0.79294(8) 0.7272(2) 0.0631(10) Uani 1 4 e d . . .
O4 O 0.2544(2) 0.81870(9) 0.96125(19) 0.0698(10) Uani 1 4 e d . . .
H4A H 0.2059 0.8440 0.9527 0.084 Uiso 1 4 e calc R . .
C1 C 0.2970(4) 0.89296(13) 1.1487(3) 0.0753(16) Uani 1 4 e d . . .
H1A H 0.2060 0.8749 1.1187 0.090 Uiso 1 4 e calc R . .
H1B H 0.3162 0.9010 1.2358 0.090 Uiso 1 4 e calc R . .
C2 C 0.2801(4) 0.93991(13) 1.0758(3) 0.0554(14) Uani 1 4 e d . . .
C3 C 0.1783(3) 0.94534(13) 0.9635(3) 0.0559(15) Uani 1 4 e d . . .
C4 C 0.1809(4) 0.98625(16) 0.8966(3) 0.0705(17) Uani 1 4 e d . . .
C5 C 0.2771(3) 1.02366(13) 0.9439(3) 0.0627(15) Uani 1 4 e d . . .
H5A H 0.2779 1.0511 0.8951 0.075 Uiso 1 4 e calc R . .
C6 C 0.3679(3) 1.02061(12) 1.0583(3) 0.0497(13) Uani 1 4 e d . . .
C7 C 0.3731(3) 0.97833(13) 1.1255(3) 0.0552(15) Uani 1 4 e d . . .
H7A H 0.4407 0.9757 1.2060 0.066 Uiso 1 4 e calc R . .
C8 C 0.0765(4) 0.99064(15) 0.7649(3) 0.0822(17) Uani 1 4 e d . . .
H8A H 0.0476 1.0249 0.7487 0.099 Uiso 1 4 e calc R . .
H8B H -0.0100 0.9717 0.7573 0.099 Uiso 1 4 e calc R . .
C9 C 0.1364(4) 0.97315(14) 0.6660(3) 0.0638(16) Uani 1 4 e d . . .
C10 C 0.1444(4) 0.92405(14) 0.6342(3) 0.0597(15) Uani 1 4 e d . . .
C11 C 0.2094(3) 0.90816(13) 0.5500(3) 0.0570(15) Uani 1 4 e d . . .
C12 C 0.2629(4) 0.94371(13) 0.4897(3) 0.0624(16) Uani 1 4 e d . . .
H12A H 0.3035 0.9342 0.4307 0.075 Uiso 1 4 e calc R . .
C13 C 0.2559(4) 0.99373(14) 0.5173(3) 0.0625(16) Uani 1 4 e d . . .
C14 C 0.1947(4) 1.00704(14) 0.6052(3) 0.0707(16) Uani 1 4 e d . . .
H14A H 0.1924 1.0403 0.6245 0.085 Uiso 1 4 e calc R . .
C15 C 0.2242(4) 0.85410(12) 0.5190(3) 0.0526(14) Uani 1 4 e d . . .
H15A H 0.2331 0.8519 0.4370 0.063 Uiso 1 4 e calc R . .
H15B H 0.1372 0.8364 0.5160 0.063 Uiso 1 4 e calc R . .
C16 C 0.3556(3) 0.83006(12) 0.6147(3) 0.0478(14) Uani 1 4 e d . . .
C17 C 0.3579(4) 0.80306(13) 0.7150(3) 0.0494(14) Uani 1 4 e d . . .
C18 C 0.4811(4) 0.78623(12) 0.8064(3) 0.0526(15) Uani 1 4 e d . . .
C19 C 0.6140(4) 0.79467(13) 0.7907(3) 0.0628(16) Uani 1 4 e d . . .
H19A H 0.6995 0.7830 0.8496 0.075 Uiso 1 4 e calc R . .
C20 C 0.6181(3) 0.81938(14) 0.6919(3) 0.0555(14) Uani 1 4 e d . . .
C21 C 0.4926(4) 0.83928(12) 0.6003(3) 0.0586(15) Uani 1 4 e d . . .
H21A H 0.4990 0.8576 0.5335 0.070 Uiso 1 4 e calc R . .
C22 C 0.4770(4) 0.76289(12) 0.9226(3) 0.0664(16) Uani 1 4 e d . . .
H22A H 0.5511 0.7375 0.9489 0.080 Uiso 1 4 e calc R . .
H22B H 0.3832 0.7473 0.9060 0.080 Uiso 1 4 e calc R . .
C23 C 0.5017(4) 0.79961(12) 1.0252(3) 0.0593(16) Uani 1 4 e d . . .
C24 C 0.3901(4) 0.82694(13) 1.0443(3) 0.0614(15) Uani 1 4 e d . . .
C25 C 0.4190(4) 0.85939(15) 1.1401(3) 0.0716(17) Uani 1 4 e d . . .
C26 C 0.5617(4) 0.86445(14) 1.2200(3) 0.0787(18) Uani 1 4 e d . . .
H26A H 0.5831 0.8872 1.2849 0.094 Uiso 1 4 e calc R . .
C27 C 0.6703(4) 0.83729(15) 1.2060(4) 0.0826(19) Uani 1 4 e d . . .
C28 C 0.6442(4) 0.80668(14) 1.1080(3) 0.0736(17) Uani 1 4 e d . . .
H28A H 0.7208 0.7901 1.0950 0.088 Uiso 1 4 e calc R . .
C29 C -0.0532(4) 0.91440(16) 0.9471(4) 0.108(2) Uani 1 4 e d . . .
H29A H -0.1219 0.8887 0.9100 0.161 Uiso 1 4 e calc R . .
H29B H -0.0972 0.9459 0.9190 0.161 Uiso 1 4 e calc R . .
H29C H -0.0244 0.9126 1.0364 0.161 Uiso 1 4 e calc R . .
C30 C 0.1577(4) 0.74773(13) 0.6671(3) 0.0879(18) Uani 1 4 e d . . .
H30A H 0.0672 0.7430 0.6804 0.132 Uiso 1 4 e calc R . .
H30B H 0.2211 0.7204 0.7019 0.132 Uiso 1 4 e calc R . .
H30C H 0.1401 0.7498 0.5790 0.132 Uiso 1 4 e calc R . .

loop_
_atom_site_aniso_label
_atom_site_aniso_U_11
_atom_site_aniso_U_22
_atom_site_aniso_U_33
_atom_site_aniso_U_23
_atom_site_aniso_U_13
_atom_site_aniso_U_12
Br1 0.0679(3) 0.0635(3) 0.1083(3) -0.0243(3) 0.0237(2) -0.0074(3)
Br2 0.1045(4) 0.0718(3) 0.1129(4) 0.0214(3) 0.0202(3) -0.0156(3)
Br3 0.0726(3) 0.0769(4) 0.1660(4) -0.0136(4) 0.0563(3) -0.0134(3)
Br4 0.1022(4) 0.1206(5) 0.1339(5) -0.0209(4) -0.0305(4) 0.0247(4)
O1 0.0535(14) 0.0739(19) 0.1050(17) -0.0470(16) 0.0464(12) -0.0184(14)
O2 0.0588(16) 0.0484(18) 0.111(2) -0.0123(17) 0.0161(15) -0.0080(15)
O3 0.0661(15) 0.0429(16) 0.0860(17) -0.0077(14) 0.0337(13) -0.0054(14)
O4 0.0590(15) 0.0647(19) 0.0830(18) -0.0179(16) 0.0214(13) -0.0072(16)
C1 0.085(2) 0.087(3) 0.068(2) -0.011(3) 0.0455(19) -0.037(3)
C2 0.065(2) 0.049(3) 0.071(2) -0.002(2) 0.0464(17) -0.006(2)
C3 0.047(2) 0.067(3) 0.056(2) -0.019(2) 0.0217(18) 0.006(2)
C4 0.040(2) 0.116(4) 0.039(2) -0.007(3) -0.0063(19) 0.039(2)
C5 0.051(2) 0.054(3) 0.081(3) -0.048(2) 0.019(2) -0.023(2)
C6 0.049(2) 0.043(2) 0.063(2) -0.030(2) 0.0272(18) -0.007(2)
C7 0.039(2) 0.074(3) 0.046(2) -0.017(2) 0.0070(18) 0.003(2)
C8 0.080(2) 0.072(3) 0.123(3) -0.004(3) 0.072(2) 0.022(2)
C9 0.030(2) 0.064(3) 0.072(3) 0.014(2) -0.014(2) -0.013(2)
C10 0.056(2) 0.057(3) 0.060(2) -0.024(2) 0.013(2) 0.003(2)
C11 0.035(2) 0.053(3) 0.057(2) 0.024(2) -0.017(2) -0.011(2)
C12 0.050(2) 0.056(3) 0.059(2) -0.005(2) -0.008(2) 0.021(2)
C13 0.050(2) 0.067(3) 0.063(3) 0.010(2) 0.010(2) -0.006(2)
C14 0.048(2) 0.073(3) 0.066(3) -0.046(2) -0.013(2) 0.015(2)
C15 0.071(2) 0.046(3) 0.040(2) -0.002(2) 0.0174(19) -0.014(2)
C16 0.039(2) 0.029(2) 0.064(2) -0.020(2) 0.0036(18) 0.001(2)
C17 0.066(2) 0.054(3) 0.032(2) -0.007(2) 0.0220(17) -0.012(2)
C18 0.068(2) 0.021(2) 0.064(2) -0.012(2) 0.017(2) 0.002(2)
C19 0.072(3) 0.057(3) 0.056(2) 0.007(2) 0.018(2) 0.012(2)
C20 0.0354(19) 0.063(3) 0.079(2) -0.022(2) 0.0335(17) -0.009(2)
C21 0.078(3) 0.030(2) 0.065(3) -0.004(2) 0.021(2) -0.010(2)
C22 0.081(3) 0.023(2) 0.079(3) 0.032(2) 0.007(2) 0.018(2)
C23 0.086(3) 0.029(2) 0.049(2) 0.001(2) 0.007(2) -0.008(2)
C24 0.092(3) 0.040(2) 0.062(2) 0.012(2) 0.039(2) 0.009(2)
C25 0.081(3) 0.082(3) 0.056(3) 0.005(3) 0.028(2) 0.000(3)
C26 0.116(3) 0.037(3) 0.068(3) -0.009(2) 0.014(3) 0.005(3)
C27 0.079(3) 0.059(3) 0.082(3) -0.001(3) -0.006(3) 0.006(3)
C28 0.106(3) 0.041(3) 0.075(3) 0.006(2) 0.033(2) 0.021(3)
C29 0.075(2) 0.130(4) 0.147(3) -0.046(3) 0.075(2) -0.035(3)
C30 0.084(3) 0.062(3) 0.129(3) -0.037(3) 0.051(2) -0.037(2)

loop_
_atom_type_symbol
_atom_type_description
_atom_type_scat_dispersion_real
_atom_type_scat_dispersion_imag
_atom_type_scat_source
C C 0.0033 0.0016 'International Tables Vol C Tables 4.2.6.8 and 6.1.1.4'
H H 0.0000 0.0000 'International Tables Vol C Tables 4.2.6.8 and 6.1.1.4'
O O 0.0106 0.0060 'International Tables Vol C Tables 4.2.6.8 and 6.1.1.4'
Br Br -0.2901 2.4595 'International Tables Vol C Tables 4.2.6.8 and 6.1.1.4'

loop_
_geom_angle_atom_site_label_1
_geom_angle_atom_site_label_2
_geom_angle_atom_site_label_3
_geom_angle
_geom_angle_site_symmetry_1
_geom_angle_site_symmetry_3
_geom_angle_publ_flag
C3 O1 C29 111.5(3) . . ?
C10 O2 H2A 109.5 . . ?
C17 O3 C30 114.3(3) . . ?
C24 O4 H4A 109.5 . . ?
C2 C1 C25 114.1(3) . . ?
C2 C1 H1A 108.7 . . ?
C25 C1 H1A 108.7 . . ?
C2 C1 H1B 108.7 . . ?
C25 C1 H1B 108.7 . . ?
H1A C1 H1B 107.6 . . ?
C3 C2 C7 118.9(3) . . ?
C3 C2 C1 122.0(3) . . ?
C7 C2 C1 119.1(3) . . ?
C2 C3 C4 118.7(3) . . ?
C2 C3 O1 121.7(3) . . ?
C4 C3 O1 119.5(3) . . ?
C3 C4 C5 122.2(3) . . ?
C3 C4 C8 119.4(3) . . ?
C5 C4 C8 118.4(4) . . ?
C6 C5 C4 119.3(3) . . ?
C6 C5 H5A 120.4 . . ?
C4 C5 H5A 120.4 . . ?
C5 C6 C7 119.6(3) . . ?
C5 C6 Br1 120.4(3) . . ?
C7 C6 Br1 120.0(2) . . ?
C2 C7 C6 120.9(3) . . ?
C2 C7 H7A 119.5 . . ?
C6 C7 H7A 119.5 . . ?
C4 C8 C9 114.4(3) . . ?
C4 C8 H8A 108.7 . . ?
C9 C8 H8A 108.7 . . ?
C4 C8 H8B 108.7 . . ?
C9 C8 H8B 108.7 . . ?
H8A C8 H8B 107.6 . . ?
C14 C9 C10 115.7(4) . . ?
C14 C9 C8 119.8(3) . . ?
C10 C9 C8 124.4(4) . . ?
O2 C10 C9 119.3(4) . . ?
O2 C10 C11 116.6(3) . . ?
C9 C10 C11 123.9(4) . . ?
C12 C11 C10 118.0(3) . . ?
C12 C11 C15 117.9(3) . . ?
C10 C11 C15 124.1(3) . . ?
C11 C12 C13 120.3(4) . . ?
C11 C12 H12A 119.8 . . ?
C13 C12 H12A 119.8 . . ?
C14 C13 C12 118.9(4) . . ?
C14 C13 Br2 121.8(3) . . ?
C12 C13 Br2 119.3(3) . . ?
C13 C14 C9 123.2(4) . . ?
C13 C14 H14A 118.4 . . ?
C9 C14 H14A 118.4 . . ?
C11 C15 C16 111.8(2) . . ?
C11 C15 H15A 109.3 . . ?
C16 C15 H15A 109.3 . . ?
C11 C15 H15B 109.3 . . ?
C16 C15 H15B 109.3 . . ?
H15A C15 H15B 107.9 . . ?
C17 C16 C21 116.8(3) . . ?
C17 C16 C15 127.0(3) . . ?
C21 C16 C15 116.1(3) . . ?
C16 C17 C18 125.1(4) . . ?
C16 C17 O3 116.9(3) . . ?
C18 C17 O3 117.9(3) . . ?
C17 C18 C19 117.6(3) . . ?
C17 C18 C22 122.2(4) . . ?
C19 C18 C22 120.1(3) . . ?
C20 C19 C18 119.9(3) . . ?
C20 C19 H19A 120.1 . . ?
C18 C19 H19A 120.1 . . ?
C19 C20 C21 123.0(3) . . ?
C19 C20 Br3 121.1(2) . . ?
C21 C20 Br3 115.9(3) . . ?
C20 C21 C16 117.4(3) . . ?
C20 C21 H21A 121.3 . . ?
C16 C21 H21A 121.3 . . ?
C18 C22 C23 111.7(3) . . ?
C18 C22 H22A 109.3 . . ?
C23 C22 H22A 109.3 . . ?
C18 C22 H22B 109.3 . . ?
C23 C22 H22B 109.3 . . ?
H22A C22 H22B 107.9 . . ?
C24 C23 C28 118.2(3) . . ?
C24 C23 C22 123.5(3) . . ?
C28 C23 C22 118.2(4) . . ?
C25 C24 O4 123.4(4) . . ?
C25 C24 C23 120.9(3) . . ?
O4 C24 C23 115.7(3) . . ?
C24 C25 C26 118.4(4) . . ?
C24 C25 C1 119.2(3) . . ?
C26 C25 C1 122.1(3) . . ?
C27 C26 C25 121.8(4) . . ?
C27 C26 H26A 119.1 . . ?
C25 C26 H26A 119.1 . . ?
C28 C27 C26 120.4(3) . . ?
C28 C27 Br4 119.7(3) . . ?
C26 C27 Br4 119.7(3) . . ?
C27 C28 C23 120.2(4) . . ?
C27 C28 H28A 119.9 . . ?
C23 C28 H28A 119.9 . . ?
O1 C29 H29A 109.5 . . ?
O1 C29 H29B 109.5 . . ?
H29A C29 H29B 109.5 . . ?
O1 C29 H29C 109.5 . . ?
H29A C29 H29C 109.5 . . ?
H29B C29 H29C 109.5 . . ?
O3 C30 H30A 109.5 . . ?
O3 C30 H30B 109.5 . . ?
H30A C30 H30B 109.5 . . ?
O3 C30 H30C 109.5 . . ?
H30A C30 H30C 109.5 . . ?
H30B C30 H30C 109.5 . . ?

loop_
_geom_bond_atom_site_label_1
_geom_bond_atom_site_label_2
_geom_bond_distance
_geom_bond_site_symmetry_2
_geom_bond_publ_flag
Br1 C6 1.891(3) . ?
Br2 C13 1.924(4) . ?
Br3 C20 1.932(4) . ?
Br4 C27 1.910(4) . ?
O1 C3 1.409(4) . ?
O1 C29 1.454(5) . ?
O2 C10 1.355(5) . ?
O2 H2A 0.8200 . ?
O3 C17 1.384(4) . ?
O3 C30 1.448(4) . ?
O4 C24 1.358(4) . ?
O4 H4A 0.8200 . ?
C1 C2 1.498(5) . ?
C1 C25 1.534(5) . ?
C1 H1A 0.9700 . ?
C1 H1B 0.9700 . ?
C2 C3 1.331(4) . ?
C2 C7 1.372(5) . ?
C3 C4 1.352(5) . ?
C4 C5 1.363(5) . ?
C4 C8 1.501(4) . ?
C5 C6 1.302(4) . ?
C5 H5A 0.9300 . ?
C6 C7 1.371(5) . ?
C7 H7A 0.9300 . ?
C8 C9 1.518(6) . ?
C8 H8A 0.9700 . ?
C8 H8B 0.9700 . ?
C9 C14 1.389(6) . ?
C9 C10 1.390(5) . ?
C10 C11 1.393(5) . ?
C11 C12 1.389(5) . ?
C11 C15 1.527(5) . ?
C12 C13 1.400(5) . ?
C12 H12A 0.9300 . ?
C13 C14 1.384(6) . ?
C14 H14A 0.9300 . ?
C15 C16 1.517(4) . ?
C15 H15A 0.9700 . ?
C15 H15B 0.9700 . ?
C16 C17 1.352(5) . ?
C16 C21 1.431(5) . ?
C17 C18 1.371(4) . ?
C18 C19 1.395(5) . ?
C18 C22 1.482(5) . ?
C19 C20 1.325(5) . ?
C19 H19A 0.9300 . ?
C20 C21 1.416(4) . ?
C21 H21A 0.9300 . ?
C22 C23 1.491(5) . ?
C22 H22A 0.9700 . ?
C22 H22B 0.9700 . ?
C23 C24 1.401(5) . ?
C23 C28 1.402(5) . ?
C24 C25 1.354(5) . ?
C25 C26 1.387(5) . ?
C26 C27 1.350(6) . ?
C26 H26A 0.9300 . ?
C27 C28 1.344(5) . ?
C28 H28A 0.9300 . ?
C29 H29A 0.9600 . ?
C29 H29B 0.9600 . ?
C29 H29C 0.9600 . ?
C30 H30A 0.9600 . ?
C30 H30B 0.9600 . ?
C30 H30C 0.9600 . ?

loop_
_geom_hbond_atom_site_label_D
_geom_hbond_atom_site_label_H
_geom_hbond_atom_site_label_A
_geom_hbond_distance_DH
_geom_hbond_distance_HA
_geom_hbond_distance_DA
_geom_hbond_angle_DHA
_geom_hbond_site_symmetry_A
O2 H2A Br3 0.82 2.72 3.254(2) 124.0 1_455
O4 H4A O1 0.82 2.13 2.948(3) 174.2 .

loop_
_cod_related_entry_id
_cod_related_entry_database
_cod_related_entry_code
1 ChemSpider 30653903
